data_4020298
loop_
_publ_author_name
'Hideaki Watanabe'
'Mitsuhiro Iwamoto'
'Masahisa Nakada'

_journal_name_full 'Journal of Organic Chemistry'
_journal_page_first 4652
_journal_page_last 4658
_journal_paper_doi 10.1021/jo050349a
_journal_volume 70
_journal_year 2005
_chemical_formula_moiety 'C22 H23 Br O4 '
_chemical_formula_sum 'C22 H23 Br O4'
_chemical_formula_weight 431.33
_space_group_IT_number 4
_symmetry_cell_setting monoclinic
_symmetry_space_group_name_Hall 'P 2yb'
_symmetry_space_group_name_H-M 'P 1 21 1'
_cell_angle_alpha 89.34(4)
_cell_angle_beta 79.55(6)
_cell_angle_gamma 89.99(4)
_cell_formula_units_Z 2
_cell_length_a 6.277(5)
_cell_length_b 10.693(9)
_cell_length_c 14.43(2)
_cell_measurement_temperature 93.1
_cell_volume 952.6(2)
_exptl_crystal_density_diffrn 1.504
_cod_original_sg_symbol_H-M 'P 21'
_cod_original_formula_sum 'C22 H23 Br O4 '
_cod_database_code 4020298

loop_
_symmetry_equiv_pos_as_xyz
x,y,z
-x,y+1/2,-z

loop_
_atom_site_label
_atom_site_type_symbol
_atom_site_fract_x
_atom_site_fract_y
_atom_site_fract_z
_atom_site_U_iso_or_equiv
_atom_site_adp_type
_atom_site_occupancy
_atom_site_symmetry_multiplicity
_atom_site_calc_flag
_atom_site_refinement_flags
_atom_site_disorder_assembly
_atom_site_disorder_group
Br1 Br -1.0449(1) -0.1096(3) -0.04221(6) 0.0496(3) Uani 1.00 1 d . . .
O2 O -0.664(1) -0.6624(7) -0.2094(5) 0.038(2) Uani 1.00 1 d . . .
O3 O -0.397(1) -0.9454(6) -0.4016(4) 0.032(2) Uani 1.00 1 d . . .
O4 O -0.4356(9) -0.7418(6) -0.4478(4) 0.035(2) Uani 1.00 1 d . . .
O5 O -0.3622(9) -0.6091(9) -0.1547(4) 0.042(2) Uani 1.00 1 d . . .
C6 C -0.696(1) -0.8229(8) -0.3183(7) 0.029(2) Uani 1.00 1 d . . .
C7 C -0.547(1) -0.587(1) -0.1687(6) 0.036(2) Uani 1.00 1 d . . .
C8 C -0.665(2) -0.4687(9) -0.1414(6) 0.036(2) Uani 1.00 1 d . . .
C9 C -0.884(2) -0.255(1) -0.0844(7) 0.042(3) Uani 1.00 1 d . . .
C10 C -0.158(1) -0.8642(9) -0.5346(6) 0.032(2) Uani 1.00 1 d . . .
C11 C -0.859(2) -0.440(1) -0.1737(7) 0.041(3) Uani 1.00 1 d . . .
C12 C -0.034(2) -0.974(1) -0.5456(6) 0.039(3) Uani 1.00 1 d . . .
C13 C -0.614(1) -0.9523(9) -0.3519(7) 0.034(2) Uani 1.00 1 d . . .
C14 C -0.571(1) -0.7823(8) -0.2434(7) 0.034(2) Uani 1.00 1 d . . .
C15 C 0.169(2) -0.975(1) -0.6033(7) 0.042(3) Uani 1.00 1 d . . .
C16 C 0.250(2) -0.871(1) -0.6529(8) 0.048(3) Uani 1.00 1 d . . .
C17 C -0.968(2) -0.334(1) -0.1450(7) 0.040(3) Uani 1.00 1 d . . .
C18 C -0.579(2) -0.8714(9) -0.1646(8) 0.039(3) Uani 1.00 1 d . . .
C19 C -0.584(2) -0.3916(9) -0.0802(7) 0.036(2) Uani 1.00 1 d . . .
C20 C -0.497(2) -1.0030(9) -0.2015(7) 0.037(2) Uani 1.00 1 d . . .
C21 C -0.386(2) -0.8623(9) -0.4785(7) 0.035(2) Uani 1.00 1 d . . .
C22 C -0.656(1) -0.7355(9) -0.4004(7) 0.034(2) Uani 1.00 1 d . . .
C23 C -0.940(2) -0.828(1) -0.2823(8) 0.044(3) Uani 1.00 1 d . . .
C24 C -0.074(2) -0.7603(9) -0.5836(7) 0.040(3) Uani 1.00 1 d . . .
C25 C -0.704(2) -0.283(1) -0.0491(7) 0.044(3) Uani 1.00 1 d . . .
C26 C 0.130(2) -0.760(1) -0.6405(7) 0.041(3) Uani 1.00 1 d . . .
C27 C -0.627(2) -1.0477(8) -0.2737(8) 0.037(2) Uani 1.00 1 d . . .
H1 H -0.51(1) -0.901(7) -0.517(5) 0.00(2) Uiso 1.00 1 c . . .
H2 H -0.16(1) -0.678(8) -0.581(5) 0.01(2) Uiso 1.00 1 c . . .
H3 H 0.15(1) -0.694(8) -0.676(5) 0.00(2) Uiso 1.00 1 c . . .
H4 H 0.39(2) -0.88(1) -0.693(8) 0.04(3) Uiso 1.00 1 c . . .
H5 H 0.24(2) -1.07(1) -0.618(7) 0.03(3) Uiso 1.00 1 c . . .
H6 H -0.08(1) -1.029(8) -0.501(5) 0.01(2) Uiso 1.00 1 c . . .
H7 H -0.92(2) -0.48(1) -0.215(8) 0.04(3) Uiso 1.00 1 c . . .
H8 H -0.76(1) -0.751(7) -0.436(5) -0.00(2) Uiso 1.00 1 c . . .
H9 H -0.67(2) -0.65(1) -0.384(7) 0.04(3) Uiso 1.00 1 c . . .
H10 H -0.74(2) -0.97(1) -0.402(7) 0.03(3) Uiso 1.00 1 c . . .
H11 H -0.54(2) -1.11(1) -0.309(6) 0.03(2) Uiso 1.00 1 c . . .
H12 H -0.38(2) -0.99(1) -0.229(8) 0.03(3) Uiso 1.00 1 c . . .
H13 H -0.52(2) -1.05(1) -0.153(7) 0.03(3) Uiso 1.00 1 c . . .
H14 H -0.76(3) -1.09(2) -0.26(1) 0.09(5) Uiso 1.00 1 c . . .
H15 H -0.41(1) -0.768(9) -0.273(6) 0.02(2) Uiso 1.00 1 c . . .
H16 H -0.993(2) -0.746(1) -0.2661(8) 0.053(3) Uiso 1.00 1 c . . .
H17 H -1.007(2) -0.859(1) -0.3309(8) 0.053(3) Uiso 1.00 1 c . . .
H18 H -0.765(2) -0.8621(9) -0.1333(8) 0.048(3) Uiso 1.00 1 c . . .
H19 H -0.55(1) -0.852(8) -0.112(7) 0.01(2) Uiso 1.00 1 c . . .
H20 H -1.11(2) -0.31(1) -0.171(7) 0.03(2) Uiso 1.00 1 c . . .
H21 H -0.660(2) -0.228(1) -0.0047(7) 0.052(3) Uiso 1.00 1 c . . .
H22 H -0.449(2) -0.4100(9) -0.0621(7) 0.043(3) Uiso 1.00 1 c . . .
H23 H -0.971(2) -0.881(1) -0.2285(8) 0.053(3) Uiso 1.00 1 c . . .

loop_
_atom_site_aniso_label
_atom_site_aniso_U_11
_atom_site_aniso_U_22
_atom_site_aniso_U_33
_atom_site_aniso_U_12
_atom_site_aniso_U_13
_atom_site_aniso_U_23
Br1 0.0553(6) 0.0321(5) 0.0570(6) 0.0080(5) 0.0016(4) -0.0038(5)
O2 0.028(3) 0.027(3) 0.059(4) -0.006(3) -0.009(3) -0.010(3)
O3 0.030(3) 0.018(3) 0.046(3) 0.003(2) 0.000(2) 0.003(2)
O4 0.030(3) 0.018(3) 0.053(4) 0.002(2) 0.001(3) -0.003(2)
O5 0.038(3) 0.028(3) 0.064(4) 0.002(4) -0.017(3) -0.005(4)
C6 0.012(3) 0.022(4) 0.053(5) -0.006(3) -0.005(3) 0.003(3)
C7 0.034(4) 0.036(6) 0.039(4) 0.001(4) -0.009(3) -0.003(4)
C8 0.043(5) 0.024(4) 0.040(5) -0.014(4) -0.008(4) 0.005(3)
C9 0.044(5) 0.032(5) 0.046(5) 0.012(4) 0.000(4) 0.001(4)
C10 0.035(5) 0.025(4) 0.037(4) -0.004(4) -0.008(3) -0.003(3)
C11 0.041(5) 0.033(5) 0.048(5) 0.003(4) -0.008(4) 0.000(4)
C12 0.050(6) 0.030(5) 0.037(5) -0.003(4) -0.010(4) 0.002(4)
C13 0.021(4) 0.026(4) 0.051(5) -0.003(3) -0.000(3) -0.001(4)
C14 0.028(4) 0.017(4) 0.053(5) -0.007(3) -0.003(4) -0.005(3)
C15 0.047(6) 0.038(5) 0.043(5) 0.006(5) -0.009(4) -0.005(4)
C16 0.053(6) 0.034(5) 0.053(6) -0.000(5) 0.001(5) -0.003(4)
C17 0.042(5) 0.035(5) 0.041(5) -0.003(4) -0.004(4) -0.002(4)
C18 0.045(5) 0.030(5) 0.045(6) 0.011(4) -0.014(4) -0.005(4)
C19 0.041(5) 0.024(4) 0.042(5) 0.003(4) -0.007(4) -0.005(3)
C20 0.042(5) 0.025(5) 0.040(5) -0.004(4) 0.003(4) 0.004(4)
C21 0.039(5) 0.021(4) 0.045(5) 0.005(4) -0.009(4) -0.004(3)
C22 0.025(4) 0.026(4) 0.053(5) -0.002(4) -0.009(4) 0.005(4)
C23 0.031(4) 0.032(5) 0.068(7) 0.002(4) -0.011(4) -0.011(4)
C24 0.048(5) 0.027(5) 0.046(5) 0.007(4) -0.011(4) 0.002(4)
C25 0.060(6) 0.028(5) 0.042(5) -0.000(5) -0.007(4) -0.002(4)
C26 0.037(5) 0.036(5) 0.048(6) 0.007(4) -0.005(4) 0.004(4)
C27 0.030(4) 0.017(4) 0.064(6) -0.000(4) -0.006(4) 0.006(4)

loop_
_geom_bond_atom_site_label_1
_geom_bond_site_symmetry_1
_geom_bond_atom_site_label_2
_geom_bond_site_symmetry_2
_geom_bond_distance
_geom_bond_publ_flag
Br1 . C9 . 1.90(1) yes
O2 . C7 . 1.305(11) yes
O2 . C14 . 1.461(11) yes
O3 . C13 . 1.42(1) yes
O3 . C21 . 1.405(11) yes
O4 . C21 . 1.384(11) yes
O4 . C22 . 1.43(1) yes
O5 . C7 . 1.237(11) yes
C6 . C13 . 1.529(12) yes
C6 . C14 . 1.513(12) yes
C6 . C22 . 1.485(12) yes
C6 . C23 . 1.523(11) yes
C7 . C8 . 1.484(14) yes
C8 . C11 . 1.416(15) yes
C8 . C19 . 1.378(13) yes
C9 . C17 . 1.396(15) yes
C9 . C25 . 1.354(16) yes
C10 . C12 . 1.400(14) yes
C10 . C21 . 1.513(13) yes
C10 . C24 . 1.363(13) yes
C11 . C17 . 1.350(15) yes
C11 . H7 . 0.9(1) no
C12 . C15 . 1.389(14) yes
C12 . H6 . 0.9(1) no
C13 . C27 . 1.503(13) yes
C13 . H10 . 1.2(1) no
C14 . C18 . 1.469(14) yes
C14 . H15 . 1.0(1) no
C15 . C16 . 1.363(16) yes
C15 . H5 . 1.1(1) no
C16 . C26 . 1.401(16) yes
C16 . H4 . 1.0(2) no
C17 . H20 . 1.1(1) no
C18 . C20 . 1.564(14) yes
C18 . H18 . 1.18(3) no
C18 . H19 . 0.9(1) no
C19 . C25 . 1.421(14) yes
C19 . H22 . 0.95(2) no
C20 . C27 . 1.516(15) yes
C20 . H12 . 0.8(1) no
C20 . H13 . 0.8(1) no
C21 . H1 . 1.11(9) no
C22 . H8 . 0.94(8) no
C22 . H9 . 1.0(1) no
C23 . H16 . 0.95(2) no
C23 . H17 . 0.95(3) no
C23 . H23 . 0.95(3) no
C24 . C26 . 1.389(15) yes
C24 . H2 . 1.04(9) no
C25 . H21 . 0.95(3) no
C26 . H3 . 0.86(9) no
C27 . H11 . 1.0(1) no
C27 . H14 . 0.9(2) no
Br1 . C25 . 2.818(11) yes
Br1 . H20 . 2.9(1) no
Br1 . H21 . 2.864(12) no
O2 . C11 . 2.688(12) yes
O2 . C14 . 1.461(11) yes
O2 . C18 . 2.407(12) yes
O2 . C19 . 3.547(12) yes
O2 . H15 . 2.03(9) no
O2 . H16 . 2.520(11) no
O2 . H18 . 2.421(13) no
O2 . H19 . 2.63(9) no
C10 . C12 . 1.400(14) yes
C10 . C21 . 1.513(13) yes
C10 . C24 . 1.363(13) yes
C10 . C26 . 2.409(14) yes
C10 . H2 . 2.10(9) no
C11 . C25 . 2.777(15) yes
C11 . H20 . 2.13(11) no
C11 . H22 . 3.294(15) no
C12 . C15 . 1.389(14) yes
C12 . C16 . 2.396(15) yes
C12 . C21 . 2.546(14) yes
C12 . C24 . 2.365(14) yes
C12 . C26 . 2.756(15) yes
C12 . H1 . 3.03(8) no
C12 . H2 . 3.32(9) no
C13 . C20 . 2.470(14) yes
C13 . C21 . 2.310(14) yes
C13 . C22 . 2.442(13) yes
C13 . C23 . 2.498(14) yes
C13 . C27 . 1.503(13) yes
C13 . H12 . 2.5(1) no
C13 . H23 . 2.708(14) no
C14 . C20 . 2.495(13) yes
C14 . C21 . 3.498(14) yes
C14 . C22 . 2.466(14) yes
C14 . C23 . 2.523(13) yes
C14 . C27 . 2.907(12) yes
C14 . H12 . 2.54(12) no
C14 . H23 . 2.691(13) no
C15 . C24 . 2.743(15) yes
C15 . C26 . 2.380(16) yes
C16 . C24 . 2.410(16) yes
C16 . C26 . 1.401(16) yes
C16 . H2 . 3.34(8) no
C17 . C25 . 2.414(15) yes
C17 . H20 . 1.1(1) no
C17 . H21 . 3.259(15) no
C18 . C20 . 1.564(14) yes
C18 . C23 . 3.100(15) yes
C18 . C27 . 2.523(15) yes
C18 . H12 . 1.90(12) no
C18 . H23 . 2.782(14) no
C19 . C25 . 1.421(14) yes
C19 . H21 . 2.081(14) no
C19 . H22 . 0.9498(7) no
C20 . H10 . 3.52(9) no
C20 . H11 . 2.00(11) no
C20 . H12 . 0.78(12) no
C20 . H13 . 0.84(11) no
C20 . H14 . 2.19(18) no
C20 . H15 . 2.7(1) no
C20 . H18 . 2.347(14) no
C20 . H19 . 2.08(9) no
C21 . C22 . 2.308(13) yes
C21 . C24 . 2.493(15) yes
C21 . H1 . 1.11(8) no
C21 . H2 . 2.69(8) no
C21 . H10 . 2.59(11) no
C21 . H11 . 3.60(12) no
C21 . H15 . 3.12(9) no
C22 . H1 . 2.52(8) no
C22 . H10 . 2.61(12) no
C22 . H15 . 2.61(8) no
C22 . H16 . 2.597(14) no
C22 . H17 . 2.605(14) no
C23 . H10 . 2.50(11) no
C23 . H14 . 3.0(2) no
C23 . H15 . 3.39(9) no
C23 . H16 . 0.9500(8) no
C23 . H17 . 0.9500(8) no
C23 . H18 . 2.607(16) no
C24 . H1 . 3.10(8) no
C25 . H21 . 0.9500(7) no
C27 . H10 . 2.23(9) no
C27 . H11 . 0.96(13) no
C27 . H12 . 1.90(11) no
C27 . H13 . 2.0(1) no
C27 . H14 . 0.95(18) no
C27 . H15 . 3.3(1) no
C27 . H17 . 3.337(14) no
C27 . H18 . 2.874(15) no
C27 . H19 . 3.3(1) no
H1 . H2 . 3.23(11) no
H10 . H23 . 2.8(1) no
H11 . H12 . 2.12(16) no
H12 . H13 . 1.43(14) no
H12 . H14 . 2.7(2) no
H12 . H15 . 2.46(15) no
H12 . H18 . 2.90(12) no
H12 . H19 . 2.36(15) no
H14 . H23 . 2.5(2) no
H16 . H23 . 1.5514(12) no
H17 . H23 . 1.5514(16) no
H18 . H23 . 2.060(15) no
H19 . H23 . 3.41(9) no
H21 . H22 . 2.421(14) no
O3 . C10 . 2.370(11) yes
O3 . C12 . 2.810(12) yes
O3 . C13 . 1.42(1) yes
O3 . C14 . 2.939(11) yes
O3 . C18 . 3.503(13) yes
O3 . C21 . 1.405(11) yes
O3 . H1 . 1.97(8) no
O3 . H10 . 2.2(1) no
O3 . H11 . 2.28(13) no
O3 . H12 . 2.6(1) no
O3 . H14 . 3.17(18) no
O3 . H15 . 2.66(9) no
C10 . H3 . 3.13(8) no
C13 . C14 . 2.459(13) yes
C13 . C18 . 2.894(15) yes
C13 . C21 . 2.310(14) yes
C13 . C23 . 2.498(14) yes
C13 . H1 . 2.42(7) no
C13 . H10 . 1.2(1) no
C13 . H11 . 1.88(14) no
C13 . H12 . 2.5(1) no
C13 . H13 . 3.19(11) no
C13 . H14 . 2.1(2) no
C13 . H15 . 2.7(1) no
C13 . H16 . 3.321(14) no
C13 . H17 . 2.628(13) no
C13 . H18 . 3.281(15) no
C13 . H23 . 2.708(14) no
C14 . C23 . 2.523(13) yes
C14 . H13 . 3.17(12) no
C14 . H23 . 2.691(13) no
C15 . H3 . 3.18(8) no
C16 . H3 . 2.03(8) no
C18 . C23 . 3.100(15) yes
C18 . H13 . 1.95(11) no
C18 . H23 . 2.782(14) no
C23 . H10 . 2.50(11) no
C23 . H14 . 3.0(2) no
C23 . H15 . 3.39(9) no
C23 . H16 . 0.9500(8) no
C23 . H17 . 0.9500(8) no
C23 . H18 . 2.607(16) no
H10 . H23 . 2.8(1) no
H11 . H13 . 2.37(14) no
H12 . H13 . 1.43(14) no
H13 . H14 . 2.37(19) no
H13 . H15 . 3.46(15) no
H13 . H18 . 2.51(11) no
H13 . H19 . 2.21(14) no
H14 . H23 . 2.5(2) no
H16 . H23 . 1.5514(12) no
H17 . H23 . 1.5514(16) no
H18 . H23 . 2.060(15) no
H19 . H23 . 3.41(9) no
Br1 . C25 . 2.818(11) yes
O5 . C14 . 2.731(12) yes
O5 . C18 . 3.132(14) yes
O5 . C19 . 2.830(13) yes
O5 . H15 . 2.48(9) no
O5 . H19 . 2.86(9) no
C10 . C15 . 2.423(14) yes
C10 . H5 . 3.38(11) no
C11 . C25 . 2.777(15) yes
C12 . C15 . 1.389(14) yes
C12 . H5 . 2.11(11) no
C13 . H15 . 2.7(1) no
C14 . H15 . 1.02(9) no
C15 . C16 . 1.363(16) yes
C15 . H5 . 1.09(11) no
C16 . H5 . 2.14(11) no
C17 . C25 . 2.414(15) yes
C18 . H15 . 2.03(9) no
C19 . C25 . 1.421(14) yes
C21 . H15 . 3.12(9) no
C25 . H21 . 0.9500(7) no
H12 . H15 . 2.46(15) no
H13 . H15 . 3.46(15) no
H15 . H18 . 2.88(9) no
H15 . H19 . 2.49(12) no
C6 . C13 . 1.529(12) yes
C6 . C14 . 1.513(12) yes
C6 . C18 . 2.510(15) yes
C6 . C21 . 2.775(13) yes
C6 . H1 . 3.03(7) no
C6 . H10 . 2.08(11) no
C6 . H11 . 3.24(15) no
C6 . H12 . 3.11(11) no
C6 . H14 . 2.9(2) no
C6 . H15 . 2.09(9) no
C6 . H16 . 2.053(12) no
C6 . H17 . 2.033(12) no
C6 . H18 . 2.656(15) no
C6 . H19 . 3.3(1) no
C10 . C16 . 2.805(15) yes
C10 . C26 . 2.409(14) yes
C10 . H6 . 1.91(9) no
C12 . C16 . 2.396(15) yes
C12 . C26 . 2.756(15) yes
C12 . H6 . 0.88(9) no
C13 . H16 . 3.321(14) no
C14 . H16 . 2.750(13) no
C15 . C16 . 1.363(16) yes
C15 . C26 . 2.380(16) yes
C15 . H6 . 2.02(8) no
C16 . C26 . 1.401(16) yes
C16 . H6 . 3.20(9) no
C18 . H16 . 3.468(15) no
C21 . H6 . 2.60(8) no
H1 . H6 . 3.06(11) no
H10 . H16 . 3.36(11) no
H16 . H17 . 1.5513(12) no
H16 . H18 . 2.862(15) no
Br1 . C17 . 2.834(11) yes
C7 . C11 . 2.521(14) yes
C7 . C14 . 2.380(13) yes
C7 . C18 . 3.048(14) yes
C7 . C19 . 2.449(14) yes
C7 . H15 . 2.5(1) no
C7 . H18 . 3.241(15) no
C7 . H19 . 2.94(9) no
C11 . C17 . 1.350(15) yes
C11 . H7 . 0.91(12) no
C13 . C27 . 1.503(13) yes
C13 . H17 . 2.628(13) no
C14 . C27 . 2.907(12) yes
C14 . H17 . 3.323(13) no
C17 . C19 . 2.809(15) yes
C17 . H7 . 1.89(13) no
C17 . H21 . 3.259(15) no
C18 . C27 . 2.523(15) yes
C19 . H7 . 3.29(12) no
C27 . H10 . 2.23(9) no
C27 . H11 . 0.96(13) no
C27 . H12 . 1.90(11) no
C27 . H13 . 2.0(1) no
C27 . H14 . 0.95(18) no
C27 . H15 . 3.3(1) no
C27 . H17 . 3.337(14) no
C27 . H18 . 2.874(15) no
C27 . H19 . 3.3(1) no
H7 . H16 . 2.96(14) no
H10 . H17 . 2.18(11) no
H14 . H17 . 3.1(2) no
H16 . H17 . 1.5513(12) no
H17 . H18 . 3.467(16) no
O2 . C23 . 2.814(11) yes
O2 . H23 . 3.075(12) no
O3 . C12 . 2.810(12) yes
O3 . C20 . 2.902(12) yes
O3 . C21 . 1.405(11) yes
O3 . C22 . 2.769(11) yes
O3 . C24 . 3.589(12) yes
O3 . C27 . 2.381(12) yes
O3 . H12 . 2.6(1) no
C13 . C20 . 2.470(14) yes
C13 . C21 . 2.310(14) yes
C13 . C22 . 2.442(13) yes
C13 . C23 . 2.498(14) yes
C13 . C27 . 1.503(13) yes
C13 . H12 . 2.5(1) no
C13 . H23 . 2.708(14) no
C20 . H13 . 0.84(11) no
C20 . H23 . 3.333(15) no
C22 . C23 . 2.429(14) yes
C22 . H23 . 3.257(15) no
C23 . C27 . 3.082(14) yes
C23 . H23 . 0.9500(8) no
C24 . H3 . 1.90(8) no
C26 . H3 . 0.86(8) no
C27 . H13 . 2.0(1) no
C27 . H23 . 2.789(14) no
H2 . H3 . 2.21(11) no
H12 . H13 . 1.43(14) no
O2 . O5 . 2.257(9) yes
O2 . H15 . 2.03(9) no
O5 . H22 . 2.533(13) no
C12 . C15 . 1.389(14) yes
C12 . H5 . 2.11(11) no
C15 . C24 . 2.743(15) yes
C15 . C26 . 2.380(16) yes
C20 . H15 . 2.7(1) no
C21 . H15 . 3.12(9) no
C22 . H15 . 2.61(8) no
C23 . H15 . 3.39(9) no
C25 . H20 . 3.4(1) no
C25 . H21 . 0.9500(7) no
C25 . H22 . 2.086(15) no
C26 . H5 . 3.38(11) no
C27 . H15 . 3.3(1) no
H12 . H15 . 2.46(15) no
O2 . C6 . 2.374(11) yes
O2 . H16 . 2.520(11) no
C6 . C20 . 2.968(13) yes
C6 . C21 . 2.775(13) yes
C6 . C22 . 1.485(12) yes
C6 . C23 . 1.523(11) yes
C6 . C27 . 2.540(12) yes
C6 . H12 . 3.11(11) no
C6 . H23 . 2.052(13) no
C12 . C16 . 2.396(15) yes
C12 . C26 . 2.756(15) yes
C12 . H6 . 0.88(9) no
C16 . C24 . 2.410(16) yes
C16 . C26 . 1.401(16) yes
C16 . H2 . 3.34(8) no
C21 . H6 . 2.60(8) no
C22 . H16 . 2.597(14) no
C23 . H16 . 0.9500(8) no
C24 . C26 . 1.389(15) yes
C24 . H6 . 3.10(9) no
C26 . H2 . 2.08(8) no
H16 . H23 . 1.5514(12) no
O2 . C7 . 1.305(11) yes
O2 . H7 . 2.51(12) no
C7 . H22 . 2.596(14) no
C17 . C25 . 2.414(15) yes
C17 . H20 . 1.1(1) no
C17 . H21 . 3.259(15) no
C20 . C27 . 1.516(15) yes
C22 . H17 . 2.605(14) no
C23 . C27 . 3.082(14) yes
C23 . H17 . 0.9500(8) no
C27 . H12 . 1.90(11) no
C27 . H17 . 3.337(14) no
C27 . H23 . 2.789(14) no
H7 . H20 . 2.27(16) no
H17 . H23 . 1.5514(16) no
C17 . C25 . 2.414(15) yes
C17 . H20 . 1.1(1) no
C17 . H21 . 3.259(15) no
C22 . H17 . 2.605(14) no
C23 . H17 . 0.9500(8) no
C27 . H17 . 3.337(14) no
H17 . H23 . 1.5514(16) no
O2 . C18 . 2.407(12) yes
O2 . H18 . 2.421(13) no
C18 . C20 . 1.564(14) yes
C18 . C23 . 3.100(15) yes
C18 . C27 . 2.523(15) yes
C18 . H12 . 1.90(12) no
C18 . H23 . 2.782(14) no
C20 . H18 . 2.347(14) no
C23 . H18 . 2.607(16) no
C27 . H18 . 2.874(15) no
H12 . H18 . 2.90(12) no
H18 . H23 . 2.060(15) no
O3 . H15 . 2.66(9) no
C13 . H15 . 2.7(1) no
C15 . H3 . 3.18(8) no
C23 . H15 . 3.39(9) no
H13 . H15 . 3.46(15) no
O3 . C6 . 2.43(1) yes
O3 . H6 . 2.41(8) no
C6 . C13 . 1.529(12) yes
C6 . C23 . 1.523(11) yes
C6 . H23 . 2.052(13) no
C13 . H16 . 3.321(14) no
C16 . H3 . 2.03(8) no
C23 . H16 . 0.9500(8) no
C26 . H3 . 0.86(8) no
H16 . H23 . 1.5514(12) no
O3 . C27 . 2.381(12) yes
C13 . C27 . 1.503(13) yes
C13 . H17 . 2.628(13) no
C23 . C27 . 3.082(14) yes
C23 . H17 . 0.9500(8) no
C27 . H13 . 2.0(1) no
C27 . H23 . 2.789(14) no
H17 . H23 . 1.5514(16) no
O4 . H9 . 1.92(12) no
C14 . H9 . 2.66(11) no
C14 . H19 . 2.06(9) no
C14 . C20 . 2.495(13) yes
C20 . H14 . 2.19(18) no
O4 . C21 . 1.384(11) yes
C14 . C21 . 3.498(14) yes
C21 . C24 . 2.493(15) yes
C14 . C23 . 2.523(13) yes
C14 . H23 . 2.691(13) no
C23 . H14 . 3.0(2) no
H14 . H23 . 2.5(2) no
C12 . C15 . 1.389(14) yes
C12 . H5 . 2.11(11) no
H12 . H15 . 2.46(15) no
O5 . H22 . 2.533(13) no
C22 . H15 . 2.61(8) no
C25 . H22 . 2.086(15) no
C6 . C7 . 3.573(13) yes
C6 . C27 . 2.540(12) yes
C6 . H17 . 2.033(12) no
H7 . H16 . 2.96(14) no
H16 . H17 . 1.5513(12) no
C8 . C19 . 1.378(13) yes
C18 . H19 . 0.85(9) no
H18 . H19 . 1.45(8) no
C8 . H20 . 3.4(1) no
C18 . C20 . 1.564(14) yes
C20 . H18 . 2.347(14) no
C8 . C25 . 2.395(14) yes
C10 . C12 . 1.400(14) yes
C22 . H10 . 2.61(12) no
C18 . H15 . 2.03(9) no
H15 . H18 . 2.88(9) no
H16 . H17 . 1.5513(12) no
C20 . H19 . 2.08(9) no
C20 . H23 . 3.333(15) no
C25 . H20 . 3.4(1) no
Br1 . C17 . 2.834(11) yes
Br1 . H21 . 2.864(12) no
Br1 . C25 . 2.818(11) yes
Br1 . H20 . 2.9(1) no
Br1 . H21 . 2.864(12) no
Br1 . C25 . 2.818(11) yes
Br1 . C17 . 2.834(11) yes
Br1 . C17 . 2.834(11) yes
O2 . O4 . 3.59(1) yes
O2 . C14 . 1.461(11) yes
O2 . C19 . 3.547(12) yes
O2 . H9 . 2.5(1) no
O2 . H19 . 2.63(9) no
O2 . C23 . 2.814(11) yes
O2 . H23 . 3.075(12) no
O4 . C24 . 2.727(13) yes
O5 . C14 . 2.731(12) yes
C6 . H9 . 2.10(12) no
C6 . H19 . 3.3(1) no
C7 . C14 . 2.380(13) yes
C7 . C8 . 1.484(14) yes
C7 . C18 . 3.048(14) yes
C7 . H18 . 3.241(15) no
C7 . C14 . 2.380(13) yes
C8 . C19 . 1.378(13) yes
C8 . H20 . 3.4(1) no
C8 . C25 . 2.395(14) yes
C9 . C25 . 1.354(16) yes
C9 . H20 . 2.2(1) no
C9 . H21 . 1.997(16) no
C9 . H22 . 3.261(14) no
C9 . C25 . 1.354(16) yes
C9 . H22 . 3.261(14) no
C8 . C11 . 1.416(15) yes
C11 . C19 . 2.438(15) yes
C11 . H20 . 2.13(11) no
O4 . C14 . 2.945(12) yes
C14 . H14 . 3.5(2) no
C14 . H9 . 2.66(11) no
C14 . H19 . 2.06(9) no
C18 . H19 . 0.85(9) no
C8 . C19 . 1.378(13) yes
C20 . H11 . 2.00(11) no
C21 . C24 . 2.493(15) yes
C25 . H22 . 2.086(15) no
C27 . H11 . 0.96(13) no
H7 . H20 . 2.27(16) no
H11 . H14 . 1.50(18) no
H9 . H15 . 2.80(14) no
H15 . H19 . 2.49(12) no

loop_
_cod_related_entry_id
_cod_related_entry_database
_cod_related_entry_code
1 ChemSpider 21176493
